data_1547506
loop_
_publ_author_name
'Chen, Junlong'
'Huang, You'

_publ_section_title
;
 Phosphine-Catalyzed Sequential [4 + 3] Domino Annulation/Allylic
 Alkylation Reaction of MBH Carbonates: Efficient Construction of
 Seven-Membered Heterocycles.
;
_journal_issue 20
_journal_name_full 'Organic letters'
_journal_page_first 5609
_journal_page_last 5612
_journal_paper_doi 10.1021/acs.orglett.7b02742
_journal_volume 19
_journal_year 2017
_chemical_absolute_configuration rm
_chemical_formula_moiety 'C34 H33 N O7 S'
_chemical_formula_sum 'C34 H33 N O7 S'
_chemical_formula_weight 599.67
_chemical_name_systematic
;
 ? 
;
_space_group_crystal_system orthorhombic
_space_group_IT_number 33
_space_group_name_Hall 'P 2c -2n'
_space_group_name_H-M_alt 'P n a 21'
_symmetry_space_group_name_Hall 'P 2c -2n'
_symmetry_space_group_name_H-M 'P n a 21'
_atom_sites_solution_hydrogens mixed
_atom_sites_solution_primary direct
_audit_creation_date 2017-07-10
_audit_creation_method
;
Olex2 1.2
(compiled 2017.03.28 svn.r3405 for OlexSys, GUI svn.r5337)
;
_audit_update_record
;
????
;
_cell_angle_alpha 90
_cell_angle_beta 90
_cell_angle_gamma 90
_cell_formula_units_Z 8
_cell_length_a 21.688(2)
_cell_length_b 9.1360(9)
_cell_length_c 30.698(3)
_cell_measurement_reflns_used 13628
_cell_measurement_temperature 213(2)
_cell_measurement_theta_max 27.5
_cell_measurement_theta_min 3.1
_cell_volume 6082.5(10)
_computing_cell_refinement 'CrystalClear-SM Expert 2.1 b42'
_computing_data_collection 'CrystalClear-SM Expert 2.1 b42 (Rigaku, 2015)'
_computing_data_reduction 'CrystalClear-SM Expert 2.1 b42'
_computing_molecular_graphics 'Olex2 (Dolomanov et al., 2009)'
_computing_publication_material 'Olex2 (Dolomanov et al., 2009)'
_computing_structure_refinement 'ShelXL (Sheldrick, 2015)'
_computing_structure_solution 'ShelXS (Sheldrick, 2008)'
_diffrn_ambient_temperature 213.15
_diffrn_detector_area_resol_mean 5.814
_diffrn_measured_fraction_theta_full 0.998
_diffrn_measured_fraction_theta_max 0.998
_diffrn_measurement_device_type 'Rigaku Xtalab P200'
_diffrn_measurement_method '\w scans'
_diffrn_radiation_monochromator confocal
_diffrn_radiation_type MoK\a
_diffrn_radiation_wavelength 0.71073
_diffrn_reflns_av_R_equivalents 0.0453
_diffrn_reflns_av_unetI/netI 0.0259
_diffrn_reflns_Laue_measured_fraction_full 0.998
_diffrn_reflns_Laue_measured_fraction_max 0.998
_diffrn_reflns_limit_h_max 24
_diffrn_reflns_limit_h_min -25
_diffrn_reflns_limit_k_max 10
_diffrn_reflns_limit_k_min -10
_diffrn_reflns_limit_l_max 36
_diffrn_reflns_limit_l_min -36
_diffrn_reflns_number 62530
_diffrn_reflns_point_group_measured_fraction_full 0.998
_diffrn_reflns_point_group_measured_fraction_max 0.998
_diffrn_reflns_theta_full 25.020
_diffrn_reflns_theta_max 25.020
_diffrn_reflns_theta_min 3.133
_exptl_absorpt_coefficient_mu 0.157
_exptl_absorpt_correction_T_max 0.9694
_exptl_absorpt_correction_T_min 0.9634
_exptl_absorpt_correction_type multi-scan
_exptl_absorpt_process_details 'REQAB (Rigaku, 1998)'
_exptl_crystal_colour Colorless
_exptl_crystal_density_diffrn 1.310
_exptl_crystal_density_method "'not measured'"
_exptl_crystal_description Prism
_exptl_crystal_F_000 2528
_exptl_crystal_size_max 0.24
_exptl_crystal_size_mid 0.2
_exptl_crystal_size_min 0.2
_refine_diff_density_max 1.590
_refine_diff_density_min -0.366
_refine_diff_density_rms 0.093
_refine_ls_abs_structure_details
;
 Refined as an inversion twin.
;
_refine_ls_abs_structure_Flack 0.34(13)
_refine_ls_extinction_method none
_refine_ls_goodness_of_fit_ref 1.031
_refine_ls_hydrogen_treatment constr
_refine_ls_matrix_type full
_refine_ls_number_parameters 781
_refine_ls_number_reflns 10691
_refine_ls_number_restraints 1
_refine_ls_restrained_S_all 1.031
_refine_ls_R_factor_all 0.0788
_refine_ls_R_factor_gt 0.0749
_refine_ls_shift/su_max 0.002
_refine_ls_shift/su_mean 0.000
_refine_ls_structure_factor_coef Fsqd
_refine_ls_weighting_details 'w=1/[\s^2^(Fo^2^)+(0.1497P)^2^+4.4740P] where P=(Fo^2^+2Fc^2^)/3'
_refine_ls_weighting_scheme calc
_refine_ls_wR_factor_gt 0.1934
_refine_ls_wR_factor_ref 0.1995
_reflns_Friedel_coverage 0.961
_reflns_Friedel_fraction_full 0.998
_reflns_Friedel_fraction_max 0.998
_reflns_number_gt 9981
_reflns_number_total 10691
_reflns_threshold_expression 'I > 2\s(I)'
_cod_data_source_file ol7b02742_si_001.cif
_cod_data_source_block m20170310a1
_cod_depositor_comments 'Adding full bibliography for 1547506.cif.'
_cod_original_cell_volume 6082.6(10)
_cod_database_code 1547506
_shelx_shelxl_version_number 2014/8
_shelx_space_group_comment
;
The symmetry employed for this shelxl refinement is uniquely defined
by the following loop, which should always be used as a source of
symmetry information in preference to the above space-group names.
They are only intended as comments.
;
_shelx_estimated_absorpt_t_max 0.969
_shelx_estimated_absorpt_t_min 0.963
_olex2_refinement_description
;
1. Twinned data refinement
 Scales: 0.66(13)
 0.34(13)
2. Fixed Uiso
 At 1.2 times of:
  All C(H) groups, All C(H,H) groups
 At 1.5 times of:
  All C(H,H,H) groups
3.a Riding coordinates:
 C41(H41A,H41B,H41C)
3.b Secondary CH2 refined with riding coordinates:
 C13(H13A,H13B), C15(H15A,H15B), C17(H17A,H17B), C21(H21A,H21B), C47(H47A,
 H47B), C49(H49A,H49B), C51(H51A,H51B), C55(H55A,H55B)
3.c Aromatic/amide H refined with riding coordinates:
 C2(H2), C3(H3), C5(H5), C6(H6), C11(H11), C24(H24), C25(H25), C26(H26),
 C27(H27), C28(H28), C30(H30), C31(H31), C32(H32), C33(H33), C36(H36), C37(H37),
  C39(H39), C40(H40), C45(H45), C58(H58), C59(H59), C60(H60), C61(H61),
 C62(H62), C64(H64), C65(H65), C66(H66), C67(H67)
3.d X=CH2 refined with riding coordinates:
 C19(H19A,H19B), C53(H53A,H53B)
3.e Idealised Me refined as rotating group:
 C7(H7A,H7B,H7C), C16(H16A,H16B,H16C), C22(H22A,H22B,H22C), C50(H50A,H50B,
 H50C), C56(H56A,H56B,H56C)
;
_olex2_submission_special_instructions 'No special instructions were received'

loop_
_space_group_symop_operation_xyz
'x, y, z'
'-x, -y, z+1/2'
'x+1/2, -y+1/2, z'
'-x+1/2, y+1/2, z+1/2'

loop_
_atom_site_label
_atom_site_type_symbol
_atom_site_fract_x
_atom_site_fract_y
_atom_site_fract_z
_atom_site_U_iso_or_equiv
_atom_site_adp_type
_atom_site_occupancy
_atom_site_site_symmetry_order
_atom_site_calc_flag
_atom_site_refinement_flags_posn
S1 S 0.47308(6) 0.30081(15) 0.74812(5) 0.0288(3) Uani 1 1 d .
S2 S 0.26065(6) 0.81382(15) 0.05162(5) 0.0298(3) Uani 1 1 d .
O1 O 0.4973(2) 0.2614(5) 0.70627(15) 0.0411(10) Uani 1 1 d .
O2 O 0.5080(2) 0.3901(5) 0.77692(16) 0.0393(10) Uani 1 1 d .
O3 O 0.38221(19) -0.1605(4) 0.72498(13) 0.0296(9) Uani 1 1 d .
O4 O 0.3980(2) -0.2214(5) 0.83307(14) 0.0365(10) Uani 1 1 d .
O5 O 0.49059(19) -0.1137(5) 0.83567(15) 0.0358(9) Uani 1 1 d .
O6 O 0.4454(3) -0.1655(6) 0.93222(19) 0.0577(15) Uani 1 1 d .
O7 O 0.5274(2) -0.0370(6) 0.9533(2) 0.0563(14) Uani 1 1 d .
O8 O 0.2282(2) 0.9031(5) 0.02142(16) 0.0409(11) Uani 1 1 d .
O9 O 0.2341(2) 0.7762(5) 0.09242(15) 0.0437(11) Uani 1 1 d .
O10 O 0.35460(18) 0.3563(4) 0.07604(12) 0.0268(8) Uani 1 1 d .
O11 O 0.3359(2) 0.2888(5) -0.03134(15) 0.0378(10) Uani 1 1 d .
O12 O 0.24369(19) 0.3949(5) -0.03415(15) 0.0353(9) Uani 1 1 d .
O13 O 0.2892(3) 0.3353(6) -0.13152(17) 0.0492(12) Uani 1 1 d .
O14 O 0.2050(2) 0.4584(5) -0.15085(18) 0.0495(13) Uani 1 1 d .
N1 N 0.4613(2) 0.1467(5) 0.77458(15) 0.0260(10) Uani 1 1 d .
N2 N 0.2750(2) 0.6593(6) 0.02582(15) 0.0267(10) Uani 1 1 d .
C1 C 0.4000(3) 0.3829(6) 0.74121(18) 0.0307(12) Uani 1 1 d .
C2 C 0.3805(3) 0.4889(6) 0.77043(19) 0.0321(13) Uani 1 1 d .
H2 H 0.4065 0.5201 0.7931 0.039 Uiso 1 1 calc R
C3 C 0.3234(3) 0.5467(8) 0.7657(2) 0.0397(15) Uani 1 1 d .
H3 H 0.3100 0.6180 0.7856 0.048 Uiso 1 1 calc R
C4 C 0.2845(3) 0.5048(8) 0.7328(2) 0.0428(16) Uani 1 1 d .
C5 C 0.3046(3) 0.3996(8) 0.7037(2) 0.0421(16) Uani 1 1 d .
H5 H 0.2783 0.3699 0.6810 0.050 Uiso 1 1 calc R
C6 C 0.3629(3) 0.3367(7) 0.7071(2) 0.0362(13) Uani 1 1 d .
H6 H 0.3766 0.2659 0.6870 0.043 Uiso 1 1 calc R
C7 C 0.2208(4) 0.5723(11) 0.7276(3) 0.062(2) Uani 1 1 d .
H7A H 0.1990 0.5680 0.7552 0.093 Uiso 1 1 calc GR
H7B H 0.1978 0.5184 0.7057 0.093 Uiso 1 1 calc GR
H7C H 0.2249 0.6736 0.7186 0.093 Uiso 1 1 calc GR
C8 C 0.4414(2) 0.0226(6) 0.75043(18) 0.0249(10) Uani 1 1 d .
C9 C 0.3836(2) -0.0339(6) 0.74978(19) 0.0265(11) Uani 1 1 d .
C10 C 0.3302(2) 0.0084(6) 0.77479(18) 0.0243(11) Uani 1 1 d .
C11 C 0.3403(3) 0.0501(6) 0.81592(19) 0.0286(12) Uani 1 1 d .
H11 H 0.3067 0.0861 0.8319 0.034 Uiso 1 1 calc R
C12 C 0.4024(3) 0.0431(6) 0.83850(17) 0.0260(11) Uani 1 1 d .
C13 C 0.4454(3) 0.1614(6) 0.82160(18) 0.0279(12) Uani 1 1 d .
H13A H 0.4261 0.2570 0.8263 0.033 Uiso 1 1 calc R
H13B H 0.4836 0.1591 0.8387 0.033 Uiso 1 1 calc R
C14 C 0.4287(2) -0.1128(6) 0.83489(17) 0.0247(11) Uani 1 1 d .
C15 C 0.5184(4) -0.2575(8) 0.8343(3) 0.0541(19) Uani 1 1 d .
H15A H 0.5101 -0.3043 0.8062 0.065 Uiso 1 1 calc R
H15B H 0.5012 -0.3193 0.8574 0.065 Uiso 1 1 calc R
C16 C 0.5847(5) -0.2398(13) 0.8405(5) 0.090(4) Uani 1 1 d .
H16A H 0.6039 -0.2171 0.8128 0.136 Uiso 1 1 calc GR
H16B H 0.6020 -0.3298 0.8520 0.136 Uiso 1 1 calc GR
H16C H 0.5923 -0.1606 0.8609 0.136 Uiso 1 1 calc GR
C17 C 0.3916(3) 0.0766(7) 0.88800(17) 0.0288(12) Uani 1 1 d .
H17A H 0.3692 0.1694 0.8904 0.035 Uiso 1 1 calc R
H17B H 0.3651 -0.0002 0.9001 0.035 Uiso 1 1 calc R
C18 C 0.4490(3) 0.0866(7) 0.91580(18) 0.0309(12) Uani 1 1 d .
C19 C 0.4745(3) 0.2130(8) 0.9263(2) 0.0414(16) Uani 1 1 d .
H19A H 0.5080 0.2155 0.9457 0.050 Uiso 1 1 calc R
H19B H 0.4591 0.3005 0.9144 0.050 Uiso 1 1 calc R
C20 C 0.4725(3) -0.0525(7) 0.9342(2) 0.0345(14) Uani 1 1 d .
C21 C 0.5505(4) -0.1681(10) 0.9751(4) 0.070(3) Uani 1 1 d .
H21A H 0.5293 -0.1815 1.0030 0.084 Uiso 1 1 calc R
H21B H 0.5426 -0.2544 0.9569 0.084 Uiso 1 1 calc R
C22 C 0.6141(6) -0.1528(18) 0.9821(7) 0.150(9) Uani 1 1 d .
H22A H 0.6338 -0.1201 0.9554 0.225 Uiso 1 1 calc GR
H22B H 0.6313 -0.2463 0.9908 0.225 Uiso 1 1 calc GR
H22C H 0.6211 -0.0813 1.0049 0.225 Uiso 1 1 calc GR
C23 C 0.2688(3) 0.0113(7) 0.7532(2) 0.0312(12) Uani 1 1 d .
C24 C 0.2149(3) -0.0032(8) 0.7777(2) 0.0402(15) Uani 1 1 d .
H24 H 0.2172 -0.0215 0.8078 0.048 Uiso 1 1 calc R
C25 C 0.1579(3) 0.0095(9) 0.7577(3) 0.0503(18) Uani 1 1 d .
H25 H 0.1218 -0.0025 0.7743 0.060 Uiso 1 1 calc R
C26 C 0.1536(3) 0.0401(9) 0.7130(3) 0.0518(19) Uani 1 1 d .
H26 H 0.1150 0.0541 0.6997 0.062 Uiso 1 1 calc R
C27 C 0.2068(3) 0.0490(9) 0.6891(2) 0.0454(17) Uani 1 1 d .
H27 H 0.2045 0.0651 0.6589 0.054 Uiso 1 1 calc R
C28 C 0.2637(3) 0.0349(7) 0.7086(2) 0.0346(13) Uani 1 1 d .
H28 H 0.2995 0.0413 0.6915 0.041 Uiso 1 1 calc R
C29 C 0.4803(3) -0.0736(6) 0.72535(18) 0.0273(12) Uani 1 1 d .
C30 C 0.5426(3) -0.0821(8) 0.7153(2) 0.0360(13) Uani 1 1 d .
H30 H 0.5704 -0.0103 0.7251 0.043 Uiso 1 1 calc R
C31 C 0.5624(3) -0.1983(9) 0.6908(3) 0.0474(18) Uani 1 1 d .
H31 H 0.6042 -0.2046 0.6831 0.057 Uiso 1 1 calc R
C32 C 0.5219(3) -0.3076(8) 0.6769(2) 0.0442(17) Uani 1 1 d .
H32 H 0.5374 -0.3873 0.6609 0.053 Uiso 1 1 calc R
C33 C 0.4604(3) -0.3013(7) 0.6860(2) 0.0371(14) Uani 1 1 d .
H33 H 0.4328 -0.3732 0.6761 0.045 Uiso 1 1 calc R
C34 C 0.4409(3) -0.1830(6) 0.71060(19) 0.0288(12) Uani 1 1 d .
C35 C 0.3321(3) 0.8952(7) 0.06157(19) 0.0311(13) Uani 1 1 d .
C36 C 0.3573(3) 0.9920(7) 0.0319(2) 0.0397(14) Uani 1 1 d .
H36 H 0.3355 1.0161 0.0064 0.048 Uiso 1 1 calc R
C37 C 0.4144(4) 1.0530(9) 0.0396(3) 0.054(2) Uani 1 1 d .
H37 H 0.4305 1.1214 0.0198 0.065 Uiso 1 1 calc R
C38 C 0.4483(4) 1.0157(10) 0.0759(3) 0.059(2) Uani 1 1 d .
C39 C 0.4224(4) 0.9194(9) 0.1059(3) 0.057(2) Uani 1 1 d .
H39 H 0.4446 0.8951 0.1312 0.069 Uiso 1 1 calc R
C40 C 0.3642(3) 0.8581(7) 0.0994(2) 0.0438(16) Uani 1 1 d .
H40 H 0.3470 0.7936 0.1200 0.053 Uiso 1 1 calc R
C41 C 0.5114(5) 1.0798(16) 0.0840(5) 0.100(4) Uani 1 1 d .
H41A H 0.5130 1.1202 0.1132 0.150 Uiso 1 1 d R
H41B H 0.5193 1.1567 0.0629 0.150 Uiso 1 1 d R
H41C H 0.5423 1.0038 0.0810 0.150 Uiso 1 1 d R
C42 C 0.2943(2) 0.5372(6) 0.05060(17) 0.0236(10) Uani 1 1 d .
C43 C 0.3513(3) 0.4815(6) 0.05087(18) 0.0264(11) Uani 1 1 d .
C44 C 0.4048(3) 0.5211(6) 0.02525(19) 0.0273(12) Uani 1 1 d .
C45 C 0.3945(3) 0.5577(7) -0.01647(18) 0.0286(12) Uani 1 1 d .
H45 H 0.4282 0.5899 -0.0332 0.034 Uiso 1 1 calc R
C46 C 0.3315(2) 0.5499(6) -0.03817(17) 0.0262(11) Uani 1 1 d .
C47 C 0.2886(3) 0.6707(6) -0.02124(18) 0.0279(12) Uani 1 1 d .
H47A H 0.3075 0.7661 -0.0270 0.034 Uiso 1 1 calc R
H47B H 0.2497 0.6666 -0.0375 0.034 Uiso 1 1 calc R
C48 C 0.3050(3) 0.3953(6) -0.03348(17) 0.0275(11) Uani 1 1 d .
C49 C 0.2154(4) 0.2505(8) -0.0311(4) 0.061(2) Uani 1 1 d .
H49A H 0.2348 0.1838 -0.0520 0.074 Uiso 1 1 calc R
H49B H 0.2213 0.2106 -0.0018 0.074 Uiso 1 1 calc R
C50 C 0.1501(5) 0.2632(14) -0.0405(6) 0.105(5) Uani 1 1 d .
H50A H 0.1312 0.3294 -0.0197 0.158 Uiso 1 1 calc GR
H50B H 0.1310 0.1676 -0.0383 0.158 Uiso 1 1 calc GR
H50C H 0.1446 0.3011 -0.0697 0.158 Uiso 1 1 calc GR
C51 C 0.3408(3) 0.5789(7) -0.08791(18) 0.0315(13) Uani 1 1 d .
H51A H 0.3636 0.6708 -0.0911 0.038 Uiso 1 1 calc R
H51B H 0.3668 0.5007 -0.0996 0.038 Uiso 1 1 calc R
C52 C 0.2841(3) 0.5884(7) -0.11546(19) 0.0305(12) Uani 1 1 d .
C53 C 0.2577(3) 0.7123(8) -0.1265(2) 0.0383(15) Uani 1 1 d .
H53A H 0.2236 0.7120 -0.1454 0.046 Uiso 1 1 calc R
H53B H 0.2729 0.8012 -0.1155 0.046 Uiso 1 1 calc R
C54 C 0.2603(3) 0.4480(8) -0.1326(2) 0.0363(14) Uani 1 1 d .
C55 C 0.1823(4) 0.3259(9) -0.1720(3) 0.065(2) Uani 1 1 d .
H55A H 0.1906 0.2401 -0.1537 0.078 Uiso 1 1 calc R
H55B H 0.2026 0.3121 -0.2002 0.078 Uiso 1 1 calc R
C56 C 0.1159(5) 0.3452(13) -0.1778(6) 0.109(5) Uani 1 1 d .
H56A H 0.0957 0.3430 -0.1497 0.163 Uiso 1 1 calc GR
H56B H 0.0999 0.2668 -0.1959 0.163 Uiso 1 1 calc GR
H56C H 0.1081 0.4385 -0.1918 0.163 Uiso 1 1 calc GR
C57 C 0.4673(3) 0.5244(6) 0.04494(19) 0.0277(12) Uani 1 1 d .
C58 C 0.5199(3) 0.4869(8) 0.0217(2) 0.0413(15) Uani 1 1 d .
H58 H 0.5160 0.4503 -0.0068 0.050 Uiso 1 1 calc R
C59 C 0.5781(3) 0.5026(9) 0.0399(3) 0.0493(18) Uani 1 1 d .
H59 H 0.6134 0.4783 0.0237 0.059 Uiso 1 1 calc R
C60 C 0.5839(3) 0.5536(9) 0.0815(2) 0.0478(18) Uani 1 1 d .
H60 H 0.6232 0.5632 0.0940 0.057 Uiso 1 1 calc R
C61 C 0.5329(3) 0.5907(8) 0.1051(2) 0.0436(16) Uani 1 1 d .
H61 H 0.5373 0.6278 0.1335 0.052 Uiso 1 1 calc R
C62 C 0.4747(3) 0.5740(8) 0.0875(2) 0.0380(15) Uani 1 1 d .
H62 H 0.4398 0.5964 0.1043 0.046 Uiso 1 1 calc R
C63 C 0.2951(3) 0.3327(7) 0.09082(19) 0.0304(12) Uani 1 1 d .
C64 C 0.2771(3) 0.2157(8) 0.1153(2) 0.0413(15) Uani 1 1 d .
H64 H 0.3050 0.1438 0.1247 0.050 Uiso 1 1 calc R
C65 C 0.2148(3) 0.2095(8) 0.1254(2) 0.0451(17) Uani 1 1 d .
H65 H 0.1999 0.1306 0.1420 0.054 Uiso 1 1 calc R
C66 C 0.1737(3) 0.3167(8) 0.1116(2) 0.0441(17) Uani 1 1 d .
H66 H 0.1317 0.3081 0.1187 0.053 Uiso 1 1 calc R
C67 C 0.1937(3) 0.4362(8) 0.0875(2) 0.0367(14) Uani 1 1 d .
H67 H 0.1662 0.5103 0.0790 0.044 Uiso 1 1 calc R
C68 C 0.2559(3) 0.4426(7) 0.07636(17) 0.0270(12) Uani 1 1 d .

loop_
_atom_site_aniso_label
_atom_site_aniso_U_11
_atom_site_aniso_U_22
_atom_site_aniso_U_33
_atom_site_aniso_U_23
_atom_site_aniso_U_13
_atom_site_aniso_U_12
S1 0.0244(7) 0.0278(7) 0.0342(7) 0.0043(6) 0.0024(6) -0.0033(5)
S2 0.0269(7) 0.0294(7) 0.0331(7) -0.0009(6) 0.0016(6) 0.0052(5)
O1 0.045(3) 0.040(2) 0.038(2) 0.009(2) 0.012(2) 0.002(2)
O2 0.028(2) 0.037(2) 0.053(3) 0.006(2) -0.007(2) -0.0070(18)
O3 0.032(2) 0.029(2) 0.0278(19) -0.0025(16) 0.0015(16) -0.0024(16)
O4 0.042(2) 0.030(2) 0.038(2) 0.0021(18) -0.0010(19) -0.0053(18)
O5 0.026(2) 0.034(2) 0.048(2) 0.0030(19) -0.0025(19) 0.0059(17)
O6 0.074(4) 0.045(3) 0.055(3) 0.015(2) -0.026(3) -0.018(3)
O7 0.042(3) 0.057(3) 0.070(4) 0.015(3) -0.026(3) -0.003(2)
O8 0.033(2) 0.037(3) 0.052(3) 0.002(2) -0.007(2) 0.0070(18)
O9 0.046(3) 0.047(3) 0.038(3) -0.003(2) 0.017(2) 0.006(2)
O10 0.028(2) 0.027(2) 0.0255(19) 0.0046(16) -0.0025(15) 0.0007(16)
O11 0.038(2) 0.033(2) 0.042(2) -0.0018(19) 0.001(2) 0.0043(18)
O12 0.025(2) 0.034(2) 0.046(2) 0.0038(19) -0.0032(19) -0.0057(17)
O13 0.064(3) 0.040(3) 0.044(3) -0.008(2) -0.017(2) 0.014(2)
O14 0.044(3) 0.038(3) 0.067(3) -0.014(2) -0.019(2) -0.002(2)
N1 0.025(2) 0.026(2) 0.027(2) 0.0030(19) 0.0028(19) -0.0050(18)
N2 0.026(2) 0.033(3) 0.022(2) 0.0044(19) 0.0006(18) 0.000(2)
C1 0.033(3) 0.029(3) 0.030(3) 0.004(2) -0.001(2) -0.002(2)
C2 0.043(3) 0.028(3) 0.025(3) 0.003(2) -0.007(3) -0.005(2)
C3 0.051(4) 0.038(3) 0.030(3) 0.004(2) 0.006(3) 0.008(3)
C4 0.035(3) 0.049(4) 0.045(4) 0.017(3) 0.002(3) 0.003(3)
C5 0.043(4) 0.046(4) 0.037(3) 0.009(3) -0.014(3) -0.010(3)
C6 0.045(4) 0.033(3) 0.030(3) 0.001(2) -0.005(3) -0.003(3)
C7 0.040(4) 0.082(6) 0.065(5) 0.014(5) -0.001(4) 0.015(4)
C8 0.022(3) 0.030(3) 0.022(2) 0.001(2) -0.004(2) 0.002(2)
C9 0.026(3) 0.028(3) 0.026(3) -0.002(2) -0.006(2) -0.002(2)
C10 0.025(3) 0.023(3) 0.025(3) 0.002(2) -0.002(2) 0.001(2)
C11 0.023(3) 0.032(3) 0.031(3) 0.002(2) 0.005(2) 0.002(2)
C12 0.024(3) 0.029(3) 0.024(3) 0.001(2) 0.000(2) -0.001(2)
C13 0.029(3) 0.029(3) 0.026(3) 0.000(2) -0.002(2) 0.000(2)
C14 0.023(3) 0.031(3) 0.020(2) 0.000(2) -0.003(2) -0.003(2)
C15 0.054(4) 0.032(4) 0.077(5) -0.004(3) -0.007(4) 0.014(3)
C16 0.057(6) 0.062(6) 0.152(11) -0.007(7) -0.012(6) 0.021(5)
C17 0.021(3) 0.044(3) 0.022(3) -0.001(2) 0.002(2) 0.007(2)
C18 0.028(3) 0.040(3) 0.024(3) -0.001(2) 0.000(2) 0.002(2)
C19 0.045(4) 0.038(4) 0.042(4) -0.009(3) -0.011(3) 0.006(3)
C20 0.032(3) 0.040(4) 0.031(3) -0.001(3) -0.005(2) -0.003(3)
C21 0.063(5) 0.062(5) 0.085(7) 0.023(5) -0.024(5) 0.011(4)
C22 0.066(7) 0.135(12) 0.25(2) 0.110(14) -0.061(10) -0.003(8)
C23 0.022(3) 0.034(3) 0.038(3) -0.003(3) 0.001(2) -0.001(2)
C24 0.029(3) 0.047(4) 0.045(4) -0.002(3) 0.000(3) 0.000(3)
C25 0.028(3) 0.067(5) 0.056(4) -0.012(4) -0.004(3) -0.003(3)
C26 0.035(4) 0.052(4) 0.068(5) -0.010(4) -0.023(3) -0.003(3)
C27 0.044(4) 0.053(4) 0.039(3) -0.007(3) -0.017(3) 0.000(3)
C28 0.027(3) 0.044(4) 0.032(3) -0.004(3) -0.004(2) -0.001(3)
C29 0.027(3) 0.029(3) 0.026(3) 0.003(2) 0.003(2) 0.001(2)
C30 0.026(3) 0.047(4) 0.034(3) -0.004(3) -0.001(2) 0.004(3)
C31 0.029(4) 0.058(5) 0.055(4) -0.015(3) 0.006(3) 0.004(3)
C32 0.040(4) 0.047(4) 0.046(4) -0.018(3) -0.003(3) 0.017(3)
C33 0.039(4) 0.035(3) 0.037(3) -0.006(3) -0.005(3) 0.001(3)
C34 0.029(3) 0.031(3) 0.026(3) -0.001(2) -0.002(2) 0.002(2)
C35 0.031(3) 0.032(3) 0.030(3) -0.011(2) -0.001(2) 0.006(2)
C36 0.042(4) 0.035(3) 0.042(3) -0.005(3) 0.002(3) -0.007(3)
C37 0.043(4) 0.053(4) 0.066(5) -0.023(4) 0.011(4) -0.020(3)
C38 0.039(4) 0.065(5) 0.073(6) -0.037(5) -0.007(4) -0.004(4)
C39 0.049(4) 0.055(5) 0.068(5) -0.017(4) -0.028(4) 0.008(3)
C40 0.053(4) 0.032(3) 0.046(4) -0.004(3) -0.019(3) 0.000(3)
C41 0.054(6) 0.132(11) 0.115(9) -0.061(8) 0.003(6) -0.036(6)
C42 0.024(3) 0.027(3) 0.020(2) 0.002(2) 0.000(2) 0.001(2)
C43 0.033(3) 0.027(3) 0.018(2) 0.001(2) -0.001(2) -0.006(2)
C44 0.022(3) 0.028(3) 0.032(3) -0.001(2) -0.003(2) 0.004(2)
C45 0.019(3) 0.041(3) 0.026(3) 0.003(2) -0.002(2) -0.005(2)
C46 0.023(3) 0.034(3) 0.023(3) 0.005(2) -0.003(2) -0.003(2)
C47 0.030(3) 0.030(3) 0.024(3) 0.002(2) -0.002(2) 0.003(2)
C48 0.029(3) 0.032(3) 0.022(2) -0.002(2) -0.002(2) 0.001(2)
C49 0.050(4) 0.031(4) 0.103(7) 0.008(4) -0.015(4) -0.012(3)
C50 0.070(7) 0.072(7) 0.174(14) 0.036(8) -0.039(8) -0.033(6)
C51 0.028(3) 0.042(3) 0.024(3) 0.002(2) 0.000(2) -0.002(2)
C52 0.026(3) 0.042(3) 0.024(3) 0.005(2) 0.000(2) -0.003(2)
C53 0.039(4) 0.034(3) 0.041(4) 0.004(3) -0.013(3) -0.003(3)
C54 0.040(4) 0.044(4) 0.024(3) 0.001(3) -0.006(2) 0.003(3)
C55 0.068(5) 0.048(5) 0.079(6) -0.023(4) -0.019(5) -0.012(4)
C56 0.073(7) 0.074(7) 0.180(14) -0.047(8) -0.053(8) -0.003(6)
C57 0.024(3) 0.031(3) 0.029(3) 0.000(2) -0.006(2) -0.001(2)
C58 0.027(3) 0.061(4) 0.036(3) -0.004(3) -0.001(2) -0.001(3)
C59 0.022(3) 0.066(5) 0.060(5) -0.004(4) 0.005(3) -0.001(3)
C60 0.028(3) 0.069(5) 0.047(4) 0.019(4) -0.013(3) -0.007(3)
C61 0.042(4) 0.052(4) 0.036(3) -0.005(3) -0.014(3) 0.003(3)
C62 0.036(3) 0.049(4) 0.029(3) -0.001(3) -0.006(3) 0.002(3)
C63 0.033(3) 0.035(3) 0.023(3) -0.002(2) 0.001(2) -0.002(2)
C64 0.046(4) 0.044(4) 0.034(3) 0.008(3) 0.002(3) -0.005(3)
C65 0.045(4) 0.043(4) 0.048(4) 0.014(3) 0.008(3) -0.012(3)
C66 0.029(3) 0.059(4) 0.044(4) 0.012(3) 0.007(3) -0.008(3)
C67 0.029(3) 0.049(4) 0.032(3) 0.009(3) 0.003(2) 0.002(3)
C68 0.027(3) 0.035(3) 0.019(3) -0.001(2) -0.001(2) -0.001(2)

loop_
_atom_type_symbol
_atom_type_description
_atom_type_scat_dispersion_real
_atom_type_scat_dispersion_imag
_atom_type_scat_source
C C 0.0033 0.0016 'International Tables Vol C Tables 4.2.6.8 and 6.1.1.4'
H H 0.0000 0.0000 'International Tables Vol C Tables 4.2.6.8 and 6.1.1.4'
N N 0.0061 0.0033 'International Tables Vol C Tables 4.2.6.8 and 6.1.1.4'
O O 0.0106 0.0060 'International Tables Vol C Tables 4.2.6.8 and 6.1.1.4'
S S 0.1246 0.1234 'International Tables Vol C Tables 4.2.6.8 and 6.1.1.4'

loop_
_geom_angle_atom_site_label_1
_geom_angle_atom_site_label_2
_geom_angle_atom_site_label_3
_geom_angle
O1 S1 N1 106.5(3)
O1 S1 C1 109.1(3)
O2 S1 O1 120.4(3)
O2 S1 N1 105.5(3)
O2 S1 C1 108.0(3)
N1 S1 C1 106.4(3)
O8 S2 O9 120.9(3)
O8 S2 N2 105.7(3)
O8 S2 C35 108.0(3)
O9 S2 N2 107.0(3)
O9 S2 C35 108.0(3)
N2 S2 C35 106.3(3)
C34 O3 C9 106.5(4)
C14 O5 C15 115.0(5)
C20 O7 C21 114.8(6)
C43 O10 C63 105.3(4)
C48 O12 C49 115.0(5)
C54 O14 C55 115.6(6)
C8 N1 S1 118.2(4)
C8 N1 C13 120.5(4)
C13 N1 S1 115.9(4)
C42 N2 S2 118.2(4)
C42 N2 C47 121.5(5)
C47 N2 S2 116.5(4)
C2 C1 S1 119.5(4)
C2 C1 C6 121.7(6)
C6 C1 S1 118.8(5)
C1 C2 H2 120.6
C3 C2 C1 118.7(6)
C3 C2 H2 120.6
C2 C3 H3 118.9
C2 C3 C4 122.2(6)
C4 C3 H3 118.9
C3 C4 C5 118.5(6)
C3 C4 C7 121.5(7)
C5 C4 C7 120.0(7)
C4 C5 H5 119.2
C4 C5 C6 121.6(6)
C6 C5 H5 119.2
C1 C6 C5 117.2(6)
C1 C6 H6 121.4
C5 C6 H6 121.4
C4 C7 H7A 109.5
C4 C7 H7B 109.5
C4 C7 H7C 109.5
H7A C7 H7B 109.5
H7A C7 H7C 109.5
H7B C7 H7C 109.5
N1 C8 C29 126.0(5)
C9 C8 N1 126.2(5)
C9 C8 C29 107.5(5)
O3 C9 C10 120.0(5)
C8 C9 O3 110.2(5)
C8 C9 C10 129.2(5)
C9 C10 C23 119.1(5)
C11 C10 C9 116.6(5)
C11 C10 C23 124.2(5)
C10 C11 H11 117.8
C10 C11 C12 124.5(5)
C12 C11 H11 117.8
C11 C12 C13 111.1(5)
C11 C12 C14 109.6(5)
C11 C12 C17 107.6(4)
C13 C12 C14 114.0(5)
C13 C12 C17 106.5(5)
C14 C12 C17 107.8(4)
N1 C13 C12 114.1(5)
N1 C13 H13A 108.7
N1 C13 H13B 108.7
C12 C13 H13A 108.7
C12 C13 H13B 108.7
H13A C13 H13B 107.6
O4 C14 O5 123.5(5)
O4 C14 C12 124.4(5)
O5 C14 C12 112.0(5)
O5 C15 H15A 110.1
O5 C15 H15B 110.1
O5 C15 C16 107.8(7)
H15A C15 H15B 108.5
C16 C15 H15A 110.1
C16 C15 H15B 110.1
C15 C16 H16A 109.5
C15 C16 H16B 109.5
C15 C16 H16C 109.5
H16A C16 H16B 109.5
H16A C16 H16C 109.5
H16B C16 H16C 109.5
C12 C17 H17A 108.3
C12 C17 H17B 108.3
H17A C17 H17B 107.4
C18 C17 C12 115.9(4)
C18 C17 H17A 108.3
C18 C17 H17B 108.3
C19 C18 C17 122.4(6)
C19 C18 C20 120.9(6)
C20 C18 C17 116.5(5)
C18 C19 H19A 120.0
C18 C19 H19B 120.0
H19A C19 H19B 120.0
O6 C20 O7 123.7(6)
O6 C20 C18 123.8(6)
O7 C20 C18 112.5(6)
O7 C21 H21A 109.9
O7 C21 H21B 109.9
H21A C21 H21B 108.3
C22 C21 O7 109.0(9)
C22 C21 H21A 109.9
C22 C21 H21B 109.9
C21 C22 H22A 109.5
C21 C22 H22B 109.5
C21 C22 H22C 109.5
H22A C22 H22B 109.5
H22A C22 H22C 109.5
H22B C22 H22C 109.5
C24 C23 C10 120.6(6)
C28 C23 C10 120.8(5)
C28 C23 C24 118.5(6)
C23 C24 H24 120.0
C25 C24 C23 120.1(7)
C25 C24 H24 120.0
C24 C25 H25 119.7
C24 C25 C26 120.7(7)
C26 C25 H25 119.7
C25 C26 H26 120.7
C27 C26 C25 118.6(7)
C27 C26 H26 120.7
C26 C27 H27 119.4
C26 C27 C28 121.1(7)
C28 C27 H27 119.4
C23 C28 H28 119.5
C27 C28 C23 120.9(6)
C27 C28 H28 119.5
C30 C29 C8 136.2(6)
C30 C29 C34 119.1(6)
C34 C29 C8 104.6(5)
C29 C30 H30 121.0
C31 C30 C29 118.0(6)
C31 C30 H30 121.0
C30 C31 H31 119.1
C30 C31 C32 121.7(6)
C32 C31 H31 119.1
C31 C32 H32 119.3
C33 C32 C31 121.4(6)
C33 C32 H32 119.3
C32 C33 H33 121.8
C32 C33 C34 116.3(6)
C34 C33 H33 121.8
O3 C34 C29 111.1(5)
O3 C34 C33 125.5(6)
C33 C34 C29 123.4(6)
C36 C35 S2 120.5(5)
C36 C35 C40 120.6(6)
C40 C35 S2 118.9(5)
C35 C36 H36 120.0
C37 C36 C35 119.9(7)
C37 C36 H36 120.0
C36 C37 H37 119.4
C36 C37 C38 121.3(8)
C38 C37 H37 119.4
C37 C38 C39 118.4(7)
C37 C38 C41 121.4(10)
C39 C38 C41 120.3(9)
C38 C39 H39 119.2
C38 C39 C40 121.7(7)
C40 C39 H39 119.2
C35 C40 C39 118.1(7)
C35 C40 H40 120.9
C39 C40 H40 120.9
C38 C41 H41A 109.5
C38 C41 H41B 109.5
C38 C41 H41C 109.5
H41A C41 H41B 109.5
H41A C41 H41C 109.5
H41B C41 H41C 109.5
N2 C42 C68 126.8(5)
C43 C42 N2 125.3(5)
C43 C42 C68 107.7(5)
O10 C43 C44 117.9(5)
C42 C43 O10 111.5(5)
C42 C43 C44 130.0(5)
C43 C44 C57 121.1(5)
C45 C44 C43 116.6(5)
C45 C44 C57 122.3(5)
C44 C45 H45 118.2
C44 C45 C46 123.7(5)
C46 C45 H45 118.2
C45 C46 C47 111.3(5)
C45 C46 C48 109.8(5)
C45 C46 C51 107.7(4)
C47 C46 C51 106.7(5)
C48 C46 C47 113.8(5)
C48 C46 C51 107.2(5)
N2 C47 C46 113.6(5)
N2 C47 H47A 108.8
N2 C47 H47B 108.8
C46 C47 H47A 108.8
C46 C47 H47B 108.8
H47A C47 H47B 107.7
O11 C48 O12 124.4(5)
O11 C48 C46 123.4(5)
O12 C48 C46 112.1(5)
O12 C49 H49A 109.9
O12 C49 H49B 109.9
H49A C49 H49B 108.3
C50 C49 O12 109.0(7)
C50 C49 H49A 109.9
C50 C49 H49B 109.9
C49 C50 H50A 109.5
C49 C50 H50B 109.5
C49 C50 H50C 109.5
H50A C50 H50B 109.5
H50A C50 H50C 109.5
H50B C50 H50C 109.5
C46 C51 H51A 108.0
C46 C51 H51B 108.0
H51A C51 H51B 107.2
C52 C51 C46 117.2(5)
C52 C51 H51A 108.0
C52 C51 H51B 108.0
C53 C52 C51 123.7(6)
C53 C52 C54 120.3(6)
C54 C52 C51 116.0(5)
C52 C53 H53A 120.0
C52 C53 H53B 120.0
H53A C53 H53B 120.0
O13 C54 O14 123.0(6)
O13 C54 C52 123.2(6)
O14 C54 C52 113.8(6)
O14 C55 H55A 110.4
O14 C55 H55B 110.4
O14 C55 C56 106.7(8)
H55A C55 H55B 108.6
C56 C55 H55A 110.4
C56 C55 H55B 110.4
C55 C56 H56A 109.5
C55 C56 H56B 109.5
C55 C56 H56C 109.5
H56A C56 H56B 109.5
H56A C56 H56C 109.5
H56B C56 H56C 109.5
C58 C57 C44 122.4(5)
C58 C57 C62 117.9(5)
C62 C57 C44 119.6(5)
C57 C58 H58 119.5
C57 C58 C59 120.9(6)
C59 C58 H58 119.5
C58 C59 H59 120.1
C60 C59 C58 119.7(7)
C60 C59 H59 120.1
C59 C60 H60 119.8
C61 C60 C59 120.4(6)
C61 C60 H60 119.8
C60 C61 H61 119.8
C60 C61 C62 120.4(6)
C62 C61 H61 119.8
C57 C62 H62 119.7
C61 C62 C57 120.6(6)
C61 C62 H62 119.7
O10 C63 C68 110.7(5)
C64 C63 O10 124.8(6)
C64 C63 C68 124.5(6)
C63 C64 H64 122.1
C63 C64 C65 115.7(7)
C65 C64 H64 122.1
C64 C65 H65 119.1
C64 C65 C66 121.9(6)
C66 C65 H65 119.1
C65 C66 H66 119.5
C67 C66 C65 121.1(6)
C67 C66 H66 119.5
C66 C67 H67 121.1
C66 C67 C68 117.8(6)
C68 C67 H67 121.1
C63 C68 C42 104.8(5)
C63 C68 C67 119.0(6)
C67 C68 C42 136.2(6)

loop_
_geom_bond_atom_site_label_1
_geom_bond_atom_site_label_2
_geom_bond_distance
S1 O1 1.434(5)
S1 O2 1.422(5)
S1 N1 1.646(5)
S1 C1 1.767(6)
S2 O8 1.421(5)
S2 O9 1.421(5)
S2 N2 1.648(5)
S2 C35 1.747(6)
O3 C9 1.385(7)
O3 C34 1.362(7)
O4 C14 1.196(7)
O5 C14 1.343(7)
O5 C15 1.446(8)
O6 C20 1.189(8)
O7 C20 1.337(8)
O7 C21 1.460(10)
O10 C43 1.382(7)
O10 C63 1.384(7)
O11 C48 1.183(7)
O12 C48 1.330(7)
O12 C49 1.458(8)
O13 C54 1.206(8)
O14 C54 1.327(8)
O14 C55 1.458(9)
N1 C8 1.421(7)
N1 C13 1.490(7)
N2 C42 1.413(7)
N2 C47 1.478(7)
C1 C2 1.386(9)
C1 C6 1.387(9)
C2 H2 0.9400
C2 C3 1.355(10)
C3 H3 0.9400
C3 C4 1.369(10)
C4 C5 1.384(11)
C4 C7 1.523(10)
C5 H5 0.9400
C5 C6 1.393(10)
C6 H6 0.9400
C7 H7A 0.9700
C7 H7B 0.9700
C7 H7C 0.9700
C8 C9 1.357(8)
C8 C29 1.441(8)
C9 C10 1.442(8)
C10 C11 1.337(8)
C10 C23 1.486(8)
C11 H11 0.9400
C11 C12 1.516(8)
C12 C13 1.519(8)
C12 C14 1.538(8)
C12 C17 1.568(7)
C13 H13A 0.9800
C13 H13B 0.9800
C15 H15A 0.9800
C15 H15B 0.9800
C15 C16 1.460(13)
C16 H16A 0.9700
C16 H16B 0.9700
C16 H16C 0.9700
C17 H17A 0.9800
C17 H17B 0.9800
C17 C18 1.511(8)
C18 C19 1.320(10)
C18 C20 1.481(9)
C19 H19A 0.9400
C19 H19B 0.9400
C21 H21A 0.9800
C21 H21B 0.9800
C21 C22 1.403(15)
C22 H22A 0.9700
C22 H22B 0.9700
C22 H22C 0.9700
C23 C24 1.397(9)
C23 C28 1.392(9)
C24 H24 0.9400
C24 C25 1.383(10)
C25 H25 0.9400
C25 C26 1.405(12)
C26 H26 0.9400
C26 C27 1.369(11)
C27 H27 0.9400
C27 C28 1.377(9)
C28 H28 0.9400
C29 C30 1.388(8)
C29 C34 1.391(8)
C30 H30 0.9400
C30 C31 1.370(10)
C31 H31 0.9400
C31 C32 1.396(11)
C32 H32 0.9400
C32 C33 1.365(10)
C33 H33 0.9400
C33 C34 1.385(9)
C35 C36 1.382(9)
C35 C40 1.395(9)
C36 H36 0.9400
C36 C37 1.379(10)
C37 H37 0.9400
C37 C38 1.379(13)
C38 C39 1.392(14)
C38 C41 1.507(12)
C39 H39 0.9400
C39 C40 1.396(11)
C40 H40 0.9400
C41 H41A 0.9699
C41 H41B 0.9701
C41 H41C 0.9700
C42 C43 1.337(8)
C42 C68 1.437(8)
C43 C44 1.448(8)
C44 C45 1.342(8)
C44 C57 1.485(8)
C45 H45 0.9400
C45 C46 1.522(7)
C46 C47 1.535(8)
C46 C48 1.532(8)
C46 C51 1.563(8)
C47 H47A 0.9800
C47 H47B 0.9800
C49 H49A 0.9800
C49 H49B 0.9800
C49 C50 1.449(13)
C50 H50A 0.9700
C50 H50B 0.9700
C50 H50C 0.9700
C51 H51A 0.9800
C51 H51B 0.9800
C51 C52 1.495(8)
C52 C53 1.312(9)
C52 C54 1.480(9)
C53 H53A 0.9400
C53 H53B 0.9400
C55 H55A 0.9800
C55 H55B 0.9800
C55 C56 1.462(15)
C56 H56A 0.9700
C56 H56B 0.9700
C56 H56C 0.9700
C57 C58 1.387(9)
C57 C62 1.391(9)
C58 H58 0.9400
C58 C59 1.388(9)
C59 H59 0.9400
C59 C60 1.365(11)
C60 H60 0.9400
C60 C61 1.363(11)
C61 H61 0.9400
C61 C62 1.381(9)
C62 H62 0.9400
C63 C64 1.365(9)
C63 C68 1.389(9)
C64 H64 0.9400
C64 C65 1.386(10)
C65 H65 0.9400
C65 C66 1.389(11)
C66 H66 0.9400
C66 C67 1.388(9)
C67 H67 0.9400
C67 C68 1.392(8)

loop_
_geom_torsion_atom_site_label_1
_geom_torsion_atom_site_label_2
_geom_torsion_atom_site_label_3
_geom_torsion_atom_site_label_4
_geom_torsion
S1 N1 C8 C9 -104.9(6)
S1 N1 C8 C29 81.1(6)
S1 N1 C13 C12 147.8(4)
S1 C1 C2 C3 -177.5(5)
S1 C1 C6 C5 177.5(5)
S2 N2 C42 C43 -108.2(6)
S2 N2 C42 C68 78.4(6)
S2 N2 C47 C46 150.6(4)
S2 C35 C36 C37 -178.5(5)
S2 C35 C40 C39 177.3(5)
O1 S1 N1 C8 -35.1(5)
O1 S1 N1 C13 170.7(4)
O1 S1 C1 C2 -149.1(5)
O1 S1 C1 C6 32.4(6)
O2 S1 N1 C8 -164.2(4)
O2 S1 N1 C13 41.6(5)
O2 S1 C1 C2 -16.5(6)
O2 S1 C1 C6 164.9(5)
O3 C9 C10 C11 133.9(5)
O3 C9 C10 C23 -49.4(7)
O8 S2 N2 C42 -165.8(4)
O8 S2 N2 C47 35.5(5)
O8 S2 C35 C36 -22.2(6)
O8 S2 C35 C40 159.5(5)
O9 S2 N2 C42 -35.7(5)
O9 S2 N2 C47 165.6(4)
O9 S2 C35 C36 -154.5(5)
O9 S2 C35 C40 27.2(6)
O10 C43 C44 C45 133.0(6)
O10 C43 C44 C57 -48.6(7)
O10 C63 C64 C65 -177.6(6)
O10 C63 C68 C42 0.9(6)
O10 C63 C68 C67 179.1(5)
N1 S1 C1 C2 96.3(5)
N1 S1 C1 C6 -82.2(5)
N1 C8 C9 O3 -176.0(5)
N1 C8 C9 C10 -4.9(10)
N1 C8 C29 C30 -1.4(11)
N1 C8 C29 C34 175.8(5)
N2 S2 C35 C36 90.9(5)
N2 S2 C35 C40 -87.4(5)
N2 C42 C43 O10 -175.9(5)
N2 C42 C43 C44 -4.7(10)
N2 C42 C68 C63 174.7(5)
N2 C42 C68 C67 -3.0(11)
C1 S1 N1 C8 81.2(4)
C1 S1 N1 C13 -73.0(4)
C1 C2 C3 C4 -0.5(10)
C2 C1 C6 C5 -1.0(9)
C2 C3 C4 C5 0.1(10)
C2 C3 C4 C7 -179.2(7)
C3 C4 C5 C6 -0.1(10)
C4 C5 C6 C1 0.5(9)
C6 C1 C2 C3 1.0(9)
C7 C4 C5 C6 179.2(7)
C8 N1 C13 C12 -5.8(7)
C8 C9 C10 C11 -36.5(9)
C8 C9 C10 C23 140.2(6)
C8 C29 C30 C31 177.5(7)
C8 C29 C34 O3 -0.4(6)
C8 C29 C34 C33 -178.1(6)
C9 O3 C34 C29 -0.2(6)
C9 O3 C34 C33 177.4(6)
C9 C8 C29 C30 -176.3(7)
C9 C8 C29 C34 0.9(6)
C9 C10 C11 C12 -5.4(9)
C9 C10 C23 C24 155.8(6)
C9 C10 C23 C28 -27.1(8)
C10 C11 C12 C13 73.2(7)
C10 C11 C12 C14 -53.7(7)
C10 C11 C12 C17 -170.6(6)
C10 C23 C24 C25 175.7(7)
C10 C23 C28 C27 -174.9(6)
C11 C10 C23 C24 -27.8(9)
C11 C10 C23 C28 149.3(6)
C11 C12 C13 N1 -63.4(6)
C11 C12 C14 O4 -30.4(7)
C11 C12 C14 O5 152.0(5)
C11 C12 C17 C18 -175.4(5)
C12 C17 C18 C19 98.4(7)
C12 C17 C18 C20 -86.8(7)
C13 N1 C8 C9 48.0(8)
C13 N1 C8 C29 -125.9(6)
C13 C12 C14 O4 -155.6(5)
C13 C12 C14 O5 26.8(6)
C13 C12 C17 C18 -56.2(6)
C14 O5 C15 C16 -173.5(8)
C14 C12 C13 N1 61.0(6)
C14 C12 C17 C18 66.5(6)
C15 O5 C14 O4 -0.3(9)
C15 O5 C14 C12 177.4(6)
C17 C12 C13 N1 179.7(4)
C17 C12 C14 O4 86.4(6)
C17 C12 C14 O5 -91.2(5)
C17 C18 C20 O6 -8.6(10)
C17 C18 C20 O7 171.7(5)
C19 C18 C20 O6 166.3(7)
C19 C18 C20 O7 -13.4(9)
C20 O7 C21 C22 162.4(12)
C21 O7 C20 O6 -4.4(11)
C21 O7 C20 C18 175.3(7)
C23 C10 C11 C12 178.1(5)
C23 C24 C25 C26 -1.4(11)
C24 C23 C28 C27 2.3(10)
C24 C25 C26 C27 3.6(12)
C25 C26 C27 C28 -2.8(12)
C26 C27 C28 C23 -0.1(11)
C28 C23 C24 C25 -1.5(10)
C29 C8 C9 O3 -1.1(6)
C29 C8 C9 C10 170.0(6)
C29 C30 C31 C32 -1.5(11)
C30 C29 C34 O3 177.4(5)
C30 C29 C34 C33 -0.3(9)
C30 C31 C32 C33 2.1(13)
C31 C32 C33 C34 -1.7(11)
C32 C33 C34 O3 -176.5(6)
C32 C33 C34 C29 0.8(10)
C34 O3 C9 C8 0.8(6)
C34 O3 C9 C10 -171.2(5)
C34 C29 C30 C31 0.6(9)
C35 S2 N2 C42 79.5(5)
C35 S2 N2 C47 -79.2(5)
C35 C36 C37 C38 2.3(11)
C36 C35 C40 C39 -1.0(10)
C36 C37 C38 C39 -3.0(11)
C36 C37 C38 C41 178.7(8)
C37 C38 C39 C40 1.7(12)
C38 C39 C40 C35 0.3(11)
C40 C35 C36 C37 -0.2(10)
C41 C38 C39 C40 -180.0(8)
C42 N2 C47 C46 -7.4(7)
C42 C43 C44 C45 -37.7(9)
C42 C43 C44 C57 140.6(6)
C43 O10 C63 C64 176.7(6)
C43 O10 C63 C68 -1.7(6)
C43 C42 C68 C63 0.3(6)
C43 C42 C68 C67 -177.4(7)
C43 C44 C45 C46 -4.1(9)
C43 C44 C57 C58 146.0(6)
C43 C44 C57 C62 -37.5(8)
C44 C45 C46 C47 71.6(7)
C44 C45 C46 C48 -55.3(8)
C44 C45 C46 C51 -171.8(6)
C44 C57 C58 C59 174.7(7)
C44 C57 C62 C61 -174.1(6)
C45 C44 C57 C58 -35.7(9)
C45 C44 C57 C62 140.8(7)
C45 C46 C47 N2 -62.7(6)
C45 C46 C48 O11 -29.8(7)
C45 C46 C48 O12 153.1(5)
C45 C46 C51 C52 -175.3(5)
C46 C51 C52 C53 96.9(8)
C46 C51 C52 C54 -86.9(7)
C47 N2 C42 C43 49.4(8)
C47 N2 C42 C68 -124.0(6)
C47 C46 C48 O11 -155.3(5)
C47 C46 C48 O12 27.6(6)
C47 C46 C51 C52 -55.7(7)
C48 O12 C49 C50 -169.2(9)
C48 C46 C47 N2 62.0(6)
C48 C46 C51 C52 66.6(7)
C49 O12 C48 O11 1.2(9)
C49 O12 C48 C46 178.3(6)
C51 C46 C47 N2 -179.9(5)
C51 C46 C48 O11 87.0(7)
C51 C46 C48 O12 -90.1(5)
C51 C52 C54 O13 -12.5(9)
C51 C52 C54 O14 169.8(5)
C53 C52 C54 O13 163.8(7)
C53 C52 C54 O14 -13.9(9)
C54 O14 C55 C56 163.2(10)
C55 O14 C54 O13 -3.4(10)
C55 O14 C54 C52 174.3(7)
C57 C44 C45 C46 177.6(5)
C57 C58 C59 C60 1.0(12)
C58 C57 C62 C61 2.6(10)
C58 C59 C60 C61 -0.7(12)
C59 C60 C61 C62 1.4(12)
C60 C61 C62 C57 -2.4(11)
C62 C57 C58 C59 -1.9(10)
C63 O10 C43 C42 1.9(6)
C63 O10 C43 C44 -170.5(5)
C63 C64 C65 C66 -0.5(11)
C64 C63 C68 C42 -177.5(6)
C64 C63 C68 C67 0.6(9)
C64 C65 C66 C67 -0.9(12)
C65 C66 C67 C68 2.1(11)
C66 C67 C68 C42 175.4(7)
C66 C67 C68 C63 -2.0(9)
C68 C42 C43 O10 -1.4(6)
C68 C42 C43 C44 169.8(6)
C68 C63 C64 C65 0.6(10)

loop_
_twin_individual_id
_twin_individual_mass_fraction_refined
1 0.66(13)
2 0.34(13)
